data_9015922
loop_
_publ_author_name
'Liebscher, A.'
'Dorsam, G.'
'Franz, G.'
'Wunder, B.'
'Gottschalk, M.'

_publ_section_title
;
 Crystal chemistry of synthetic lawsonite solid-solution series CaAl2
 [(OH)2/(Si2O7)](H2O)-SrAl2[(OH)2/(Si2O7)](H2O) and the Cmcm-P2_1/m phase transition
 Note: Run #AU76
;
_journal_name_full 'American Mineralogist'
_journal_page_first 724
_journal_page_last 735
_journal_paper_doi 10.2138/am.2010.3220
_journal_volume 95
_journal_year 2010
_chemical_compound_source Synthetic
_chemical_formula_sum 'Al2 Ca0.982 H4 O10 Si2 Sr0.018'
_chemical_name_mineral Lawsonite
_space_group_IT_number 63
_symmetry_space_group_name_Hall '-C 2c 2'
_symmetry_space_group_name_H-M 'C m c m'
_cell_angle_alpha 90
_cell_angle_beta 90
_cell_angle_gamma 90
_cell_formula_units_Z 4
_cell_length_a 5.8422
_cell_length_b 8.7904
_cell_length_c 13.1344
_cell_volume 674.521
_database_code_amcsd 0018946
_exptl_crystal_density_diffrn 3.103
_cod_original_formula_sum '(Ca.982 Sr.018) Al2 Si2 O10 H4'
_cod_database_code 9015922

loop_
_space_group_symop_operation_xyz
x,y,z
1/2+x,1/2+y,z
x,-y,1/2+z
1/2+x,1/2-y,1/2+z
-x,y,1/2-z
1/2-x,1/2+y,1/2-z
-x,y,z
1/2-x,1/2+y,z
x,-y,-z
1/2+x,1/2-y,-z
x,y,1/2-z
1/2+x,1/2+y,1/2-z
-x,-y,1/2+z
1/2-x,1/2-y,1/2+z
-x,-y,-z
1/2-x,1/2-y,-z

loop_
_atom_site_label
_atom_site_fract_x
_atom_site_fract_y
_atom_site_fract_z
_atom_site_occupancy
_atom_site_type_symbol
_atom_site_attached_hydrogens
Ca 0.00000 0.33370 0.25000 0.98200 Ca 0
Sr 0.00000 0.33370 0.25000 0.01800 Sr 0
Al 0.25000 0.25000 0.00000 1.00000 Al 0
Si 0.00000 0.98100 0.13290 1.00000 Si 0
O1 0.00000 0.04840 0.25000 1.00000 O 0
O2 0.27340 0.37960 0.11750 1.00000 O 0
O3 0.00000 0.13900 0.06510 1.00000 O 0
O-H4 0.00000 0.63910 0.04870 1.00000 O 1
Wat5 0.00000 0.60900 0.25000 1.00000 O 2

loop_
_cod_changelog_entry_id
_cod_changelog_entry_author
_cod_changelog_entry_date
_cod_changelog_entry_text
1
;cod-tools version 3.8.0
Id: cif_guess_AMCSD_atom_types 9574 2023-05-10 09:00:05Z saulius
;
2023-05-10T18:56:31+03:00
;Derived atom types and hydrogen counts
from atom names that follow the AMCSD naming convention
(Wat == water, O-H == hydroxyl).
;

loop_
_cod_related_entry_id
_cod_related_entry_database
_cod_related_entry_code
1 AMCSD 0018946
